data_7030964
loop_
_publ_author_name
'Artyushin, Oleg I.'
'Odinets, Irina L.'
'Matveeva, Ekaterina V.'
'Vologzhanina, Anna V.'
'Varzatskii, Oleg A.'
'Lyubimov, Sergey E.'
'Voloshin, Yan Z.'

_publ_section_title
;
 Clathrochelates meet phosphorus: thiophosphorylation of Fe(ii)
 dichloroclathrochelate precursor, synthesis of N,S-donor macrobicyclic
 ligands and their Pd(ii) complexes as potent catalysts of Suzuki
 cross-coupling reaction.
;
_journal_issue 25
_journal_name_full 'Dalton transactions (Cambridge, England : 2003)'
_journal_page_first 9677
_journal_page_last 9689
_journal_paper_doi 10.1039/c3dt53590h
_journal_volume 43
_journal_year 2014
_chemical_formula_moiety 'C49 H38 B2 Cl F2 Fe N8 O6 P Pd S, 2(C H2 Cl2)'
_chemical_formula_sum 'C51 H42 B2 Cl5 F2 Fe N8 O6 P Pd S'
_chemical_formula_weight 1325.07
_chemical_name_systematic
;
 ?
;
_space_group_crystal_system monoclinic
_space_group_IT_number 14
_space_group_name_Hall '-P 2ybc'
_space_group_name_H-M_alt 'P 1 21/c 1'
_symmetry_space_group_name_Hall '-P 2ybc'
_symmetry_space_group_name_H-M 'P 1 21/c 1'
_atom_sites_solution_hydrogens geom
_audit_creation_method SHELXL-2013
_cell_angle_alpha 90
_cell_angle_beta 94.3940(10)
_cell_angle_gamma 90
_cell_formula_units_Z 4
_cell_length_a 16.7464(10)
_cell_length_b 12.4506(7)
_cell_length_c 27.3672(15)
_cell_measurement_reflns_used 648
_cell_measurement_temperature 120(2)
_cell_measurement_theta_max 26.74
_cell_measurement_theta_min 2.43
_cell_volume 5689.4(6)
_computing_structure_refinement 'SHELXL-2013 (Sheldrick, 2013)'
_diffrn_ambient_temperature 120(2)
_diffrn_measured_fraction_theta_full 0.996
_diffrn_measured_fraction_theta_max 0.996
_diffrn_measurement_device_type 'Bruker Apex 2 CCD area detetor'
_diffrn_measurement_method 'omega scans'
_diffrn_radiation_type MoK\a
_diffrn_radiation_wavelength 0.71073
_diffrn_reflns_av_R_equivalents 0.0810
_diffrn_reflns_av_unetI/netI 0.0778
_diffrn_reflns_Laue_measured_fraction_full 0.996
_diffrn_reflns_Laue_measured_fraction_max 0.996
_diffrn_reflns_limit_h_max 20
_diffrn_reflns_limit_h_min -20
_diffrn_reflns_limit_k_max 15
_diffrn_reflns_limit_k_min -11
_diffrn_reflns_limit_l_max 33
_diffrn_reflns_limit_l_min -33
_diffrn_reflns_number 44435
_diffrn_reflns_point_group_measured_fraction_full 0.996
_diffrn_reflns_point_group_measured_fraction_max 0.996
_diffrn_reflns_theta_full 25.242
_diffrn_reflns_theta_max 26.000
_diffrn_reflns_theta_min 1.999
_exptl_absorpt_coefficient_mu 0.932
_exptl_absorpt_correction_T_max 0.870
_exptl_absorpt_correction_T_min 0.791
_exptl_absorpt_correction_type multi-scan
_exptl_absorpt_process_details 'SADABS (Sheldrick, 1998)'
_exptl_crystal_colour red
_exptl_crystal_density_diffrn 1.547
_exptl_crystal_density_method 'not measured'
_exptl_crystal_description prism
_exptl_crystal_F_000 2672
_exptl_crystal_size_max 0.270
_exptl_crystal_size_mid 0.250
_exptl_crystal_size_min 0.160
_refine_diff_density_max 2.157
_refine_diff_density_min -1.510
_refine_diff_density_rms 0.138
_refine_ls_extinction_method none
_refine_ls_goodness_of_fit_ref 1.012
_refine_ls_hydrogen_treatment constr
_refine_ls_matrix_type full
_refine_ls_number_parameters 683
_refine_ls_number_reflns 11132
_refine_ls_number_restraints 12
_refine_ls_restrained_S_all 1.013
_refine_ls_R_factor_all 0.1171
_refine_ls_R_factor_gt 0.0706
_refine_ls_shift/su_max 0.001
_refine_ls_shift/su_mean 0.000
_refine_ls_structure_factor_coef Fsqd
_refine_ls_weighting_details
;
 w=1/[\s^2^(Fo^2^)+(0.0600P)^2^+50.0000P]
 where P=(Fo^2^+2Fc^2^)/3
;
_refine_ls_weighting_scheme calc
_refine_ls_wR_factor_gt 0.1592
_refine_ls_wR_factor_ref 0.1896
_reflns_Friedel_coverage 0.000
_reflns_number_gt 7276
_reflns_number_total 11132
_reflns_threshold_expression 'I > 2\s(I)'
_cod_data_source_file c3dt53590h2.cif
_cod_data_source_block 6d
_cod_depositor_comments 'Adding full bibliography for 7030958--7030964.cif.'
_cod_database_code 7030964
_shelxl_version_number 2013-2
_shelx_space_group_comment
;
The symmetry employed for this shelxl refinement is uniquely defined
by the following loop, which should always be used as a source of
symmetry information in preference to the above space-group names.
They are only intended as comments.
;
_shelx_estimated_absorpt_t_max 0.865
_shelx_estimated_absorpt_t_min 0.787

loop_
_space_group_symop_operation_xyz
'x, y, z'
'-x, y+1/2, -z+1/2'
'-x, -y, -z'
'x, -y-1/2, z-1/2'

loop_
_atom_site_label
_atom_site_type_symbol
_atom_site_fract_x
_atom_site_fract_y
_atom_site_fract_z
_atom_site_U_iso_or_equiv
_atom_site_adp_type
_atom_site_occupancy
_atom_site_site_symmetry_order
_atom_site_calc_flag
_atom_site_refinement_flags_posn
_atom_site_refinement_flags_adp
_atom_site_refinement_flags_occupancy
Pd1 Pd 0.04202(3) 0.82008(5) 0.44633(2) 0.02933(16) Uani 1 1 d . . .
Fe1 Fe 0.27068(5) 0.94045(7) 0.31126(3) 0.0176(2) Uani 1 1 d . . .
P1 P 0.06292(10) 0.72531(15) 0.33890(6) 0.0258(4) Uani 1 1 d . . .
S1 S -0.02949(10) 0.77758(16) 0.37426(7) 0.0329(4) Uani 1 1 d . . .
Cl1 Cl -0.03631(13) 0.70215(18) 0.48712(7) 0.0460(5) Uani 1 1 d . . .
F1 F 0.3221(2) 1.1816(3) 0.42301(14) 0.0287(9) Uani 1 1 d . . .
F2 F 0.2175(2) 0.6992(3) 0.20070(13) 0.0280(9) Uani 1 1 d . . .
O1 O 0.2194(2) 1.0781(4) 0.38848(16) 0.0229(10) Uani 1 1 d . . .
O2 O 0.1981(3) 0.7420(3) 0.28102(16) 0.0237(10) Uani 1 1 d . . .
O3 O 0.3222(3) 1.1526(4) 0.33960(16) 0.0246(10) Uani 1 1 d . . .
O4 O 0.2022(3) 0.8778(3) 0.21638(15) 0.0235(10) Uani 1 1 d . . .
O5 O 0.3584(3) 1.0125(4) 0.39964(15) 0.0237(10) Uani 1 1 d . . .
O6 O 0.3239(3) 0.7795(4) 0.24500(15) 0.0228(10) Uani 1 1 d . . .
N1 N 0.1994(3) 0.9890(4) 0.35834(18) 0.0202(11) Uani 1 1 d . . .
N2 N 0.2013(3) 0.8223(4) 0.31518(18) 0.0195(11) Uani 1 1 d . . .
N3 N 0.2953(3) 1.0873(4) 0.30153(19) 0.0212(12) Uani 1 1 d . . .
N4 N 0.2261(3) 0.9631(4) 0.24620(19) 0.0211(12) Uani 1 1 d . . .
N5 N 0.3544(3) 0.9379(4) 0.36287(18) 0.0201(11) Uani 1 1 d . . .
N6 N 0.3452(3) 0.8428(4) 0.28535(17) 0.0180(11) Uani 1 1 d . . .
N7 N 0.0999(3) 0.9336(5) 0.4123(2) 0.0262(13) Uani 1 1 d . . .
N8 N 0.1042(4) 0.8663(5) 0.5122(2) 0.0331(14) Uani 1 1 d . . .
C1 C 0.1472(4) 0.9218(5) 0.3752(2) 0.0219(14) Uani 1 1 d . . .
C2 C 0.1437(4) 0.8236(5) 0.3442(2) 0.0201(13) Uani 1 1 d . . .
C3 C 0.2703(4) 1.1336(5) 0.2598(2) 0.0223(14) Uani 1 1 d . . .
C4 C 0.2365(4) 1.0548(5) 0.2247(2) 0.0221(14) Uani 1 1 d . . .
C5 C 0.4189(4) 0.8794(5) 0.3577(2) 0.0215(14) Uani 1 1 d . . .
C6 C 0.4081(4) 0.8120(5) 0.3137(2) 0.0212(13) Uani 1 1 d . . .
C7 C 0.2713(4) 1.2507(5) 0.2512(3) 0.0269(15) Uani 1 1 d . . .
C8 C 0.3366(4) 1.3141(6) 0.2673(3) 0.0316(16) Uani 1 1 d . . .
H8A H 0.3818 1.2825 0.2848 0.038 Uiso 1 1 calc R U .
C9 C 0.3353(5) 1.4228(6) 0.2578(3) 0.0401(19) Uani 1 1 d . . .
H9A H 0.3801 1.4661 0.2682 0.048 Uiso 1 1 calc R U .
C10 C 0.2690(6) 1.4689(6) 0.2333(3) 0.047(2) Uani 1 1 d . . .
H10A H 0.2686 1.5438 0.2266 0.057 Uiso 1 1 calc R U .
C11 C 0.2032(6) 1.4075(7) 0.2185(3) 0.046(2) Uani 1 1 d . . .
H11A H 0.1571 1.4405 0.2026 0.055 Uiso 1 1 calc R U .
C12 C 0.2041(4) 1.2983(6) 0.2266(3) 0.0318(16) Uani 1 1 d . . .
H12A H 0.1593 1.2556 0.2156 0.038 Uiso 1 1 calc R U .
C13 C 0.2245(4) 1.0715(6) 0.1712(2) 0.0282(15) Uani 1 1 d . . .
C14 C 0.2810(5) 1.1321(6) 0.1474(3) 0.0370(18) Uani 1 1 d . . .
H14A H 0.3237 1.1667 0.1660 0.044 Uiso 1 1 calc R U .
C15 C 0.2745(6) 1.1412(7) 0.0971(3) 0.051(2) Uani 1 1 d . . .
H15A H 0.3131 1.1818 0.0812 0.061 Uiso 1 1 calc R U .
C16 C 0.2122(6) 1.0918(7) 0.0695(3) 0.049(2) Uani 1 1 d . . .
H16A H 0.2087 1.0974 0.0348 0.059 Uiso 1 1 calc R U .
C17 C 0.1554(5) 1.0348(7) 0.0923(3) 0.0392(19) Uani 1 1 d . . .
H17A H 0.1118 1.0029 0.0734 0.047 Uiso 1 1 calc R U .
C18 C 0.1616(4) 1.0236(6) 0.1426(2) 0.0294(16) Uani 1 1 d . . .
H18A H 0.1226 0.9828 0.1580 0.035 Uiso 1 1 calc R U .
C19 C 0.4943(4) 0.8877(5) 0.3884(2) 0.0232(14) Uani 1 1 d . . .
C20 C 0.4962(4) 0.8939(6) 0.4391(3) 0.0315(16) Uani 1 1 d . . .
H20A H 0.4479 0.8910 0.4552 0.038 Uiso 1 1 calc R U .
C21 C 0.5702(5) 0.9044(7) 0.4666(3) 0.041(2) Uani 1 1 d . . .
H21A H 0.5718 0.9082 0.5013 0.049 Uiso 1 1 calc R U .
C22 C 0.6404(4) 0.9091(7) 0.4436(3) 0.046(2) Uani 1 1 d . . .
H22A H 0.6902 0.9155 0.4625 0.055 Uiso 1 1 calc R U .
C23 C 0.6385(4) 0.9048(7) 0.3935(3) 0.042(2) Uani 1 1 d . . .
H23A H 0.6871 0.9094 0.3778 0.051 Uiso 1 1 calc R U .
C24 C 0.5661(4) 0.8935(6) 0.3653(3) 0.0320(16) Uani 1 1 d . . .
H24A H 0.5655 0.8897 0.3306 0.038 Uiso 1 1 calc R U .
C25 C 0.4560(4) 0.7153(5) 0.3056(2) 0.0229(14) Uani 1 1 d . . .
C26 C 0.4803(4) 0.6882(6) 0.2594(3) 0.0268(15) Uani 1 1 d . . .
H26A H 0.4670 0.7340 0.2322 0.032 Uiso 1 1 calc R U .
C27 C 0.5237(4) 0.5953(6) 0.2529(3) 0.0318(17) Uani 1 1 d . . .
H27A H 0.5408 0.5784 0.2215 0.038 Uiso 1 1 calc R U .
C28 C 0.5421(4) 0.5271(6) 0.2918(3) 0.0397(19) Uani 1 1 d . . .
H28A H 0.5712 0.4629 0.2871 0.048 Uiso 1 1 calc R U .
C29 C 0.5181(5) 0.5521(6) 0.3380(3) 0.0404(19) Uani 1 1 d . . .
H29A H 0.5310 0.5051 0.3648 0.048 Uiso 1 1 calc R U .
C30 C 0.4751(4) 0.6461(6) 0.3451(3) 0.0301(16) Uani 1 1 d . . .
H30A H 0.4589 0.6633 0.3767 0.036 Uiso 1 1 calc R U .
C31 C 0.0863(4) 1.0355(6) 0.4355(2) 0.0291(16) Uani 1 1 d . . .
H31A H 0.0289 1.0413 0.4415 0.035 Uiso 1 1 calc R U .
H31B H 0.0989 1.0942 0.4130 0.035 Uiso 1 1 calc R U .
C32 C 0.1356(5) 1.0495(6) 0.4830(3) 0.0378(18) Uani 1 1 d . . .
H32A H 0.1213 1.1196 0.4969 0.045 Uiso 1 1 calc R U .
H32B H 0.1924 1.0540 0.4755 0.045 Uiso 1 1 calc R U .
C33 C 0.1298(4) 0.9665(6) 0.5220(3) 0.0339(17) Uani 1 1 d . . .
C34 C 0.1576(4) 0.9947(7) 0.5705(3) 0.0395(19) Uani 1 1 d . . .
H34A H 0.1721 1.0669 0.5781 0.047 Uiso 1 1 calc R U .
C35 C 0.1634(5) 0.9183(7) 0.6061(3) 0.041(2) Uani 1 1 d . . .
H35A H 0.1820 0.9368 0.6387 0.050 Uiso 1 1 calc R U .
C36 C 0.1423(5) 0.8138(7) 0.5947(3) 0.043(2) Uani 1 1 d . . .
H36A H 0.1485 0.7588 0.6187 0.052 Uiso 1 1 calc R U .
C37 C 0.1119(5) 0.7908(7) 0.5477(3) 0.0416(19) Uani 1 1 d . . .
H37A H 0.0958 0.7193 0.5399 0.050 Uiso 1 1 calc R U .
C38 C 0.0269(6) 0.7181(7) 0.2751(3) 0.0513(10) Uani 1 1 d . . .
C39 C -0.0011(6) 0.6227(7) 0.2557(3) 0.0513(10) Uani 1 1 d . . .
H39A H 0.0068 0.5579 0.2738 0.062 Uiso 1 1 calc R U .
C40 C -0.0409(6) 0.6219(7) 0.2096(3) 0.0513(10) Uani 1 1 d . U .
H40A H -0.0659 0.5578 0.1974 0.062 Uiso 1 1 calc R U .
C41 C -0.0446(6) 0.7137(7) 0.1811(3) 0.0513(10) Uani 1 1 d . . .
H41A H -0.0665 0.7109 0.1481 0.062 Uiso 1 1 calc R U .
C42 C -0.0165(6) 0.8086(7) 0.2008(3) 0.0513(10) Uani 1 1 d . . .
H42A H -0.0203 0.8726 0.1819 0.062 Uiso 1 1 calc R U .
C43 C 0.0173(6) 0.8111(7) 0.2483(3) 0.0513(10) Uani 1 1 d . . .
H43A H 0.0341 0.8776 0.2626 0.062 Uiso 1 1 calc R U .
C44 C 0.1024(4) 0.5963(6) 0.3599(2) 0.0287(16) Uani 1 1 d . . .
C45 C 0.1608(5) 0.5427(6) 0.3368(3) 0.043(2) Uani 1 1 d . . .
H45A H 0.1801 0.5721 0.3079 0.051 Uiso 1 1 calc R U .
C46 C 0.1920(5) 0.4460(7) 0.3552(3) 0.047(2) Uani 1 1 d . . .
H46A H 0.2322 0.4098 0.3389 0.056 Uiso 1 1 calc R U .
C47 C 0.1638(5) 0.4020(7) 0.3978(3) 0.046(2) Uani 1 1 d . . .
H47A H 0.1850 0.3365 0.4110 0.056 Uiso 1 1 calc R U .
C48 C 0.1053(6) 0.4556(8) 0.4197(3) 0.057(3) Uani 1 1 d . . .
H48A H 0.0854 0.4259 0.4484 0.068 Uiso 1 1 calc R U .
C49 C 0.0736(5) 0.5525(7) 0.4017(3) 0.044(2) Uani 1 1 d . . .
H49A H 0.0329 0.5881 0.4178 0.053 Uiso 1 1 calc R U .
B1 B 0.3046(4) 1.1062(6) 0.3881(3) 0.0235(16) Uani 1 1 d . . .
B2 B 0.2360(5) 0.7760(6) 0.2354(3) 0.0238(16) Uani 1 1 d . . .
C1S C 0.3754(6) 0.7107(8) 0.1273(4) 0.059(3) Uani 1 1 d . . .
H1SA H 0.3633 0.6916 0.1610 0.071 Uiso 1 1 calc R U .
H1SB H 0.3476 0.6584 0.1047 0.071 Uiso 1 1 calc R U .
Cl2 Cl 0.33751(16) 0.8387(2) 0.11368(11) 0.0702(7) Uani 1 1 d . . .
Cl3 Cl 0.47738(17) 0.6995(3) 0.12281(11) 0.0792(8) Uani 1 1 d . . .
C2S C 0.2795(13) 0.7910(18) -0.0247(8) 0.093(6) Uani 0.6 1 d . U P
H2SA H 0.2225 0.8045 -0.0193 0.111 Uiso 0.6 1 calc R U P
H2SB H 0.3117 0.8458 -0.0059 0.111 Uiso 0.6 1 calc R U P
Cl4 Cl 0.2907(3) 0.8083(4) -0.08066(19) 0.0806(8) Uani 0.6 1 d . . P
Cl5 Cl 0.3059(3) 0.6629(4) 0.00000(19) 0.0806(8) Uani 0.6 1 d . . P
C3S C 0.4378(14) 1.1312(17) -0.0328(8) 0.053(6) Uani 0.4 1 d . . P
H3SA H 0.4938 1.1301 -0.0422 0.063 Uiso 0.4 1 calc R U P
H3SB H 0.4184 1.2059 -0.0374 0.063 Uiso 0.4 1 calc R U P
Cl6 Cl 0.3846(5) 1.0562(6) -0.0732(3) 0.0806(8) Uani 0.4 1 d . . P
Cl7 Cl 0.4407(5) 1.1051(6) 0.0262(3) 0.0806(8) Uani 0.4 1 d . . P

loop_
_atom_site_aniso_label
_atom_site_aniso_U_11
_atom_site_aniso_U_22
_atom_site_aniso_U_33
_atom_site_aniso_U_23
_atom_site_aniso_U_13
_atom_site_aniso_U_12
Pd1 0.0293(3) 0.0345(3) 0.0243(3) -0.0005(2) 0.0022(2) -0.0087(2)
Fe1 0.0183(4) 0.0143(5) 0.0199(4) -0.0003(4) -0.0012(3) -0.0005(4)
P1 0.0253(9) 0.0266(10) 0.0247(9) 0.0002(7) -0.0030(7) -0.0088(7)
S1 0.0247(9) 0.0415(12) 0.0322(10) -0.0039(8) 0.0007(7) -0.0089(8)
Cl1 0.0516(12) 0.0496(13) 0.0379(10) 0.0016(9) 0.0109(9) -0.0211(10)
F1 0.029(2) 0.023(2) 0.034(2) -0.0118(17) -0.0029(16) -0.0026(17)
F2 0.038(2) 0.022(2) 0.0232(19) -0.0053(16) -0.0062(16) 0.0010(17)
O1 0.022(2) 0.022(3) 0.025(2) -0.0076(19) 0.0012(18) -0.0028(19)
O2 0.030(2) 0.015(2) 0.026(2) -0.0044(18) -0.0020(19) -0.0010(19)
O3 0.027(2) 0.018(2) 0.029(2) -0.0042(19) -0.0007(19) -0.0047(19)
O4 0.031(3) 0.017(2) 0.021(2) -0.0011(18) -0.0059(19) 0.0005(19)
O5 0.023(2) 0.025(3) 0.023(2) -0.0070(19) -0.0028(18) 0.0008(19)
O6 0.027(2) 0.020(2) 0.021(2) -0.0059(18) -0.0033(18) 0.0016(19)
N1 0.020(3) 0.018(3) 0.022(3) -0.006(2) -0.001(2) -0.004(2)
N2 0.025(3) 0.014(3) 0.018(3) -0.001(2) -0.007(2) 0.001(2)
N3 0.019(3) 0.019(3) 0.026(3) -0.003(2) 0.001(2) -0.002(2)
N4 0.022(3) 0.018(3) 0.022(3) -0.005(2) -0.003(2) -0.003(2)
N5 0.023(3) 0.017(3) 0.019(3) -0.004(2) -0.001(2) -0.003(2)
N6 0.021(3) 0.016(3) 0.017(3) -0.002(2) -0.001(2) 0.000(2)
N7 0.025(3) 0.029(3) 0.025(3) -0.002(2) 0.001(2) -0.002(2)
N8 0.035(3) 0.040(4) 0.024(3) -0.001(3) 0.002(3) -0.005(3)
C1 0.021(3) 0.026(4) 0.018(3) 0.001(3) -0.004(3) 0.001(3)
C2 0.019(3) 0.020(3) 0.021(3) 0.002(3) -0.001(2) -0.005(3)
C3 0.018(3) 0.019(3) 0.031(4) 0.002(3) 0.004(3) 0.001(3)
C4 0.017(3) 0.024(4) 0.025(3) 0.006(3) 0.000(3) 0.002(3)
C5 0.023(3) 0.018(4) 0.023(3) 0.003(3) -0.003(3) 0.002(3)
C6 0.024(3) 0.019(3) 0.021(3) 0.000(3) 0.002(3) 0.000(3)
C7 0.032(4) 0.017(4) 0.033(4) 0.003(3) 0.007(3) 0.006(3)
C8 0.032(4) 0.022(4) 0.042(4) 0.002(3) 0.013(3) -0.002(3)
C9 0.042(4) 0.020(4) 0.060(5) -0.003(4) 0.015(4) -0.008(3)
C10 0.073(6) 0.016(4) 0.055(5) 0.006(4) 0.023(5) 0.006(4)
C11 0.062(6) 0.029(5) 0.048(5) 0.015(4) 0.011(4) 0.014(4)
C12 0.032(4) 0.027(4) 0.036(4) 0.005(3) 0.001(3) 0.005(3)
C13 0.029(4) 0.028(4) 0.028(4) 0.004(3) 0.002(3) 0.010(3)
C14 0.038(4) 0.038(5) 0.035(4) 0.012(3) 0.001(3) 0.002(3)
C15 0.062(6) 0.052(6) 0.039(5) 0.016(4) 0.009(4) 0.000(5)
C16 0.063(6) 0.053(6) 0.030(4) 0.007(4) -0.004(4) 0.016(5)
C17 0.042(4) 0.039(5) 0.036(4) 0.002(4) -0.007(4) 0.012(4)
C18 0.033(4) 0.027(4) 0.027(4) 0.005(3) -0.004(3) 0.013(3)
C19 0.019(3) 0.021(4) 0.029(4) -0.004(3) -0.004(3) 0.003(3)
C20 0.024(4) 0.038(5) 0.032(4) -0.005(3) -0.003(3) 0.007(3)
C21 0.044(5) 0.048(5) 0.028(4) -0.014(4) -0.014(3) 0.006(4)
C22 0.022(4) 0.056(6) 0.056(5) -0.018(4) -0.013(4) 0.006(4)
C23 0.020(4) 0.050(5) 0.056(5) -0.017(4) -0.007(3) 0.001(3)
C24 0.029(4) 0.032(4) 0.035(4) -0.007(3) -0.003(3) -0.003(3)
C25 0.019(3) 0.018(3) 0.031(4) -0.003(3) 0.000(3) 0.001(3)
C26 0.022(3) 0.027(4) 0.032(4) 0.000(3) 0.003(3) 0.000(3)
C27 0.023(3) 0.033(4) 0.040(4) -0.014(3) 0.007(3) -0.001(3)
C28 0.033(4) 0.029(4) 0.056(5) -0.013(4) -0.003(4) 0.009(3)
C29 0.051(5) 0.026(4) 0.043(5) 0.002(3) -0.004(4) 0.010(4)
C30 0.036(4) 0.023(4) 0.031(4) -0.001(3) -0.003(3) 0.008(3)
C31 0.026(4) 0.036(4) 0.026(4) 0.000(3) 0.006(3) -0.002(3)
C32 0.047(5) 0.033(5) 0.033(4) -0.004(3) 0.001(3) -0.001(4)
C33 0.036(4) 0.040(5) 0.026(4) -0.005(3) 0.007(3) -0.003(3)
C34 0.035(4) 0.054(5) 0.028(4) -0.011(4) -0.004(3) -0.007(4)
C35 0.047(5) 0.049(5) 0.028(4) -0.002(4) -0.001(3) -0.007(4)
C36 0.050(5) 0.051(6) 0.028(4) 0.006(4) -0.004(3) -0.004(4)
C37 0.048(5) 0.042(5) 0.034(4) 0.005(4) 0.002(4) -0.003(4)
C38 0.074(2) 0.034(2) 0.0415(19) -0.0013(15) -0.0261(17) -0.0055(18)
C39 0.074(2) 0.034(2) 0.0415(19) -0.0013(15) -0.0261(17) -0.0055(18)
C40 0.074(2) 0.034(2) 0.0415(19) -0.0013(15) -0.0261(17) -0.0055(18)
C41 0.074(2) 0.034(2) 0.0415(19) -0.0013(15) -0.0261(17) -0.0055(18)
C42 0.074(2) 0.034(2) 0.0415(19) -0.0013(15) -0.0261(17) -0.0055(18)
C43 0.074(2) 0.034(2) 0.0415(19) -0.0013(15) -0.0261(17) -0.0055(18)
C44 0.032(4) 0.025(4) 0.028(4) 0.004(3) -0.005(3) -0.010(3)
C45 0.056(5) 0.027(4) 0.046(5) 0.007(4) 0.015(4) -0.001(4)
C46 0.054(5) 0.032(5) 0.055(5) 0.004(4) 0.009(4) 0.001(4)
C47 0.059(6) 0.031(5) 0.046(5) 0.003(4) -0.012(4) -0.005(4)
C48 0.078(7) 0.050(6) 0.043(5) 0.023(4) 0.011(5) -0.001(5)
C49 0.051(5) 0.037(5) 0.043(5) 0.010(4) 0.004(4) -0.001(4)
B1 0.021(4) 0.021(4) 0.028(4) -0.005(3) 0.000(3) -0.001(3)
B2 0.029(4) 0.019(4) 0.022(4) -0.004(3) -0.007(3) 0.002(3)
C1S 0.062(6) 0.052(6) 0.063(6) -0.003(5) 0.008(5) 0.004(5)
Cl2 0.0635(16) 0.0528(16) 0.093(2) -0.0088(14) 0.0000(14) -0.0001(12)
Cl3 0.0586(16) 0.098(2) 0.0826(19) 0.0105(17) 0.0169(14) 0.0131(15)
C2S 0.087(9) 0.093(9) 0.100(9) 0.028(7) 0.026(7) 0.003(7)
Cl4 0.088(2) 0.075(2) 0.0789(18) -0.0083(15) 0.0079(15) 0.0178(16)
Cl5 0.088(2) 0.075(2) 0.0789(18) -0.0083(15) 0.0079(15) 0.0178(16)
C3S 0.064(15) 0.036(13) 0.054(13) -0.012(10) -0.023(11) 0.028(11)
Cl6 0.088(2) 0.075(2) 0.0789(18) -0.0083(15) 0.0079(15) 0.0178(16)
Cl7 0.088(2) 0.075(2) 0.0789(18) -0.0083(15) 0.0079(15) 0.0178(16)

loop_
_atom_type_symbol
_atom_type_description
_atom_type_scat_dispersion_real
_atom_type_scat_dispersion_imag
_atom_type_scat_source
C C 0.0033 0.0016 'International Tables Vol C Tables 4.2.6.8 and 6.1.1.4'
H H 0.0000 0.0000 'International Tables Vol C Tables 4.2.6.8 and 6.1.1.4'
B B 0.0013 0.0007 'International Tables Vol C Tables 4.2.6.8 and 6.1.1.4'
N N 0.0061 0.0033 'International Tables Vol C Tables 4.2.6.8 and 6.1.1.4'
O O 0.0106 0.0060 'International Tables Vol C Tables 4.2.6.8 and 6.1.1.4'
F F 0.0171 0.0103 'International Tables Vol C Tables 4.2.6.8 and 6.1.1.4'
P P 0.1023 0.0942 'International Tables Vol C Tables 4.2.6.8 and 6.1.1.4'
S S 0.1246 0.1234 'International Tables Vol C Tables 4.2.6.8 and 6.1.1.4'
Cl Cl 0.1484 0.1585 'International Tables Vol C Tables 4.2.6.8 and 6.1.1.4'
Fe Fe 0.3463 0.8444 'International Tables Vol C Tables 4.2.6.8 and 6.1.1.4'
Pd Pd -0.9988 1.0072 'International Tables Vol C Tables 4.2.6.8 and 6.1.1.4'

loop_
_geom_angle_atom_site_label_1
_geom_angle_atom_site_label_2
_geom_angle_atom_site_label_3
_geom_angle
S1 Pd1 Cl1 89.46(7)
N7 Pd1 S1 90.10(16)
N7 Pd1 Cl1 173.61(17)
N7 Pd1 N8 88.9(2)
N8 Pd1 S1 177.08(19)
N8 Pd1 Cl1 91.26(17)
N2 Fe1 N1 77.8(2)
N2 Fe1 N3 154.5(2)
N2 Fe1 N4 88.3(2)
N2 Fe1 N5 111.4(2)
N2 Fe1 N6 87.0(2)
N3 Fe1 N1 86.8(2)
N3 Fe1 N4 78.4(2)
N3 Fe1 N5 88.0(2)
N3 Fe1 N6 113.9(2)
N4 Fe1 N1 111.2(2)
N4 Fe1 N5 155.3(2)
N4 Fe1 N6 88.2(2)
N5 Fe1 N1 88.2(2)
N5 Fe1 N6 78.5(2)
N6 Fe1 N1 154.7(2)
C2 P1 S1 109.9(2)
C38 P1 S1 105.7(3)
C38 P1 C2 107.6(4)
C38 P1 C44 110.5(4)
C44 P1 S1 114.4(2)
C44 P1 C2 108.6(3)
P1 S1 Pd1 96.85(9)
N1 O1 B1 111.8(5)
N2 O2 B2 111.4(5)
N3 O3 B1 111.7(5)
N4 O4 B2 111.6(4)
N5 O5 B1 112.3(5)
N6 O6 B2 110.6(5)
O1 N1 Fe1 120.5(4)
C1 N1 Fe1 119.8(4)
C1 N1 O1 115.5(5)
O2 N2 Fe1 121.6(4)
C2 N2 Fe1 121.1(4)
C2 N2 O2 116.0(5)
O3 N3 Fe1 121.8(4)
C3 N3 Fe1 119.0(4)
C3 N3 O3 117.6(5)
O4 N4 Fe1 121.0(4)
C4 N4 Fe1 119.8(4)
C4 N4 O4 116.8(5)
O5 N5 Fe1 121.6(4)
C5 N5 Fe1 119.3(4)
C5 N5 O5 117.4(5)
O6 N6 Fe1 121.5(4)
C6 N6 Fe1 118.7(4)
C6 N6 O6 116.8(5)
C1 N7 Pd1 127.9(5)
C1 N7 C31 123.4(6)
C31 N7 Pd1 108.6(4)
C33 N8 Pd1 124.1(5)
C33 N8 C37 119.4(6)
C37 N8 Pd1 116.2(5)
N1 C1 N7 129.8(6)
N1 C1 C2 108.8(5)
N7 C1 C2 121.4(6)
N2 C2 P1 121.6(5)
N2 C2 C1 111.2(5)
C1 C2 P1 126.6(5)
N3 C3 C4 111.0(6)
N3 C3 C7 124.3(6)
C4 C3 C7 124.6(6)
N4 C4 C3 110.5(5)
N4 C4 C13 124.0(6)
C3 C4 C13 125.1(6)
N5 C5 C6 110.7(5)
N5 C5 C19 125.1(6)
C19 C5 C6 123.9(6)
N6 C6 C5 111.1(5)
N6 C6 C25 124.7(6)
C5 C6 C25 123.9(6)
C8 C7 C3 121.9(6)
C8 C7 C12 119.7(6)
C12 C7 C3 118.4(6)
C7 C8 H8A 120.1
C9 C8 C7 119.8(7)
C9 C8 H8A 120.1
C8 C9 H9A 120.0
C10 C9 C8 120.1(8)
C10 C9 H9A 120.0
C9 C10 H10A 119.7
C11 C10 C9 120.6(7)
C11 C10 H10A 119.7
C10 C11 H11A 119.9
C10 C11 C12 120.2(8)
C12 C11 H11A 119.9
C7 C12 H12A 120.2
C11 C12 C7 119.6(7)
C11 C12 H12A 120.2
C14 C13 C4 119.3(6)
C18 C13 C4 122.2(6)
C18 C13 C14 118.4(6)
C13 C14 H14A 119.9
C15 C14 C13 120.2(8)
C15 C14 H14A 119.9
C14 C15 H15A 119.8
C14 C15 C16 120.5(8)
C16 C15 H15A 119.8
C15 C16 H16A 120.0
C17 C16 C15 120.0(8)
C17 C16 H16A 120.0
C16 C17 H17A 119.8
C16 C17 C18 120.3(8)
C18 C17 H17A 119.8
C13 C18 H18A 119.7
C17 C18 C13 120.7(7)
C17 C18 H18A 119.7
C20 C19 C5 122.0(6)
C20 C19 C24 119.5(6)
C24 C19 C5 118.4(6)
C19 C20 H20A 120.3
C19 C20 C21 119.5(7)
C21 C20 H20A 120.3
C20 C21 H21A 119.7
C22 C21 C20 120.6(7)
C22 C21 H21A 119.7
C21 C22 H22A 120.0
C23 C22 C21 120.0(7)
C23 C22 H22A 120.0
C22 C23 H23A 119.6
C22 C23 C24 120.7(7)
C24 C23 H23A 119.6
C19 C24 H24A 120.2
C23 C24 C19 119.7(7)
C23 C24 H24A 120.2
C26 C25 C6 122.2(6)
C26 C25 C30 119.0(6)
C30 C25 C6 118.7(6)
C25 C26 H26A 119.7
C27 C26 C25 120.6(7)
C27 C26 H26A 119.7
C26 C27 H27A 119.9
C28 C27 C26 120.3(7)
C28 C27 H27A 119.9
C27 C28 H28A 120.0
C27 C28 C29 120.1(7)
C29 C28 H28A 120.0
C28 C29 H29A 119.9
C28 C29 C30 120.1(7)
C30 C29 H29A 119.9
C25 C30 H30A 120.0
C29 C30 C25 119.9(7)
C29 C30 H30A 120.0
N7 C31 H31A 109.0
N7 C31 H31B 109.0
N7 C31 C32 113.0(6)
H31A C31 H31B 107.8
C32 C31 H31A 109.0
C32 C31 H31B 109.0
C31 C32 H32A 107.7
C31 C32 H32B 107.7
C31 C32 C33 118.6(7)
H32A C32 H32B 107.1
C33 C32 H32A 107.7
C33 C32 H32B 107.7
N8 C33 C32 122.4(6)
N8 C33 C34 119.8(7)
C34 C33 C32 117.6(7)
C33 C34 H34A 120.1
C35 C34 C33 119.8(8)
C35 C34 H34A 120.1
C34 C35 H35A 120.2
C34 C35 C36 119.6(7)
C36 C35 H35A 120.2
C35 C36 H36A 120.7
C37 C36 C35 118.6(8)
C37 C36 H36A 120.7
N8 C37 C36 122.4(8)
N8 C37 H37A 118.8
C36 C37 H37A 118.8
C39 C38 P1 119.8(7)
C39 C38 C43 120.1(7)
C43 C38 P1 119.5(6)
C38 C39 H39A 120.4
C38 C39 C40 119.2(8)
C40 C39 H39A 120.4
C39 C40 H40A 119.8
C39 C40 C41 120.4(8)
C41 C40 H40A 119.8
C40 C41 H41A 120.2
C42 C41 C40 119.6(8)
C42 C41 H41A 120.2
C41 C42 H42A 120.2
C41 C42 C43 119.7(8)
C43 C42 H42A 120.2
C38 C43 C42 120.6(8)
C38 C43 H43A 119.7
C42 C43 H43A 119.7
C45 C44 P1 122.6(6)
C45 C44 C49 119.5(7)
C49 C44 P1 117.9(6)
C44 C45 H45A 119.6
C44 C45 C46 120.9(7)
C46 C45 H45A 119.6
C45 C46 H46A 120.0
C45 C46 C47 119.9(8)
C47 C46 H46A 120.0
C46 C47 H47A 120.9
C48 C47 C46 118.3(8)
C48 C47 H47A 120.9
C47 C48 H48A 118.8
C47 C48 C49 122.4(8)
C49 C48 H48A 118.8
C44 C49 C48 119.1(8)
C44 C49 H49A 120.5
C48 C49 H49A 120.5
F1 B1 O1 108.5(5)
F1 B1 O3 108.1(6)
F1 B1 O5 107.3(5)
O1 B1 O3 110.9(5)
O1 B1 O5 112.5(6)
O5 B1 O3 109.4(5)
F2 B2 O2 107.0(6)
F2 B2 O4 107.2(5)
F2 B2 O6 108.3(6)
O4 B2 O2 111.2(5)
O4 B2 O6 113.0(6)
O6 B2 O2 109.8(5)
H1SA C1S H1SB 107.7
Cl2 C1S H1SA 108.8
Cl2 C1S H1SB 108.8
Cl3 C1S H1SA 108.8
Cl3 C1S H1SB 108.8
Cl3 C1S Cl2 113.9(6)
H2SA C2S H2SB 107.3
Cl4 C2S H2SA 108.1
Cl4 C2S H2SB 108.1
Cl4 C2S Cl5 116.7(14)
Cl5 C2S H2SA 108.1
Cl5 C2S H2SB 108.1
H3SA C3S H3SB 106.8
Cl6 C3S H3SA 107.0
Cl6 C3S H3SB 107.0
Cl7 C3S H3SA 107.0
Cl7 C3S H3SB 107.0
Cl7 C3S Cl6 121.2(16)

loop_
_geom_bond_atom_site_label_1
_geom_bond_atom_site_label_2
_geom_bond_distance
Pd1 S1 2.2896(18)
Pd1 Cl1 2.312(2)
Pd1 N7 1.986(6)
Pd1 N8 2.091(6)
Fe1 N1 1.920(5)
Fe1 N2 1.884(5)
Fe1 N3 1.898(5)
Fe1 N4 1.898(5)
Fe1 N5 1.912(5)
Fe1 N6 1.917(5)
P1 S1 1.996(3)
P1 C2 1.822(6)
P1 C38 1.806(8)
P1 C44 1.813(7)
F1 B1 1.356(8)
F2 B2 1.366(8)
O1 N1 1.408(6)
O1 B1 1.469(8)
O2 N2 1.367(6)
O2 B2 1.503(9)
O3 N3 1.370(7)
O3 B1 1.497(9)
O4 N4 1.380(6)
O4 B2 1.467(9)
O5 N5 1.367(6)
O5 B1 1.494(9)
O6 N6 1.382(6)
O6 B2 1.476(9)
N1 C1 1.318(8)
N2 C2 1.296(8)
N3 C3 1.318(8)
N4 C4 1.302(8)
N5 C5 1.320(8)
N6 C6 1.316(8)
N7 C1 1.342(8)
N7 C31 1.446(9)
N8 C33 1.340(10)
N8 C37 1.350(10)
C1 C2 1.485(9)
C3 C4 1.458(9)
C3 C7 1.477(9)
C4 C13 1.478(9)
C5 C6 1.466(9)
C5 C19 1.466(8)
C6 C25 1.474(9)
C7 C8 1.391(10)
C7 C12 1.399(9)
C8 H8A 0.9500
C8 C9 1.378(10)
C9 H9A 0.9500
C9 C10 1.377(12)
C10 H10A 0.9500
C10 C11 1.376(13)
C11 H11A 0.9500
C11 C12 1.377(11)
C12 H12A 0.9500
C13 C14 1.408(10)
C13 C18 1.397(10)
C14 H14A 0.9500
C14 C15 1.376(11)
C15 H15A 0.9500
C15 C16 1.385(12)
C16 H16A 0.9500
C16 C17 1.375(12)
C17 H17A 0.9500
C17 C18 1.380(10)
C18 H18A 0.9500
C19 C20 1.389(9)
C19 C24 1.403(9)
C20 H20A 0.9500
C20 C21 1.405(10)
C21 H21A 0.9500
C21 C22 1.378(11)
C22 H22A 0.9500
C22 C23 1.370(11)
C23 H23A 0.9500
C23 C24 1.394(10)
C24 H24A 0.9500
C25 C26 1.398(9)
C25 C30 1.400(9)
C26 H26A 0.9500
C26 C27 1.385(10)
C27 H27A 0.9500
C27 C28 1.378(11)
C28 H28A 0.9500
C28 C29 1.391(11)
C29 H29A 0.9500
C29 C30 1.396(10)
C30 H30A 0.9500
C31 H31A 0.9900
C31 H31B 0.9900
C31 C32 1.494(10)
C32 H32A 0.9900
C32 H32B 0.9900
C32 C33 1.495(10)
C33 C34 1.415(10)
C34 H34A 0.9500
C34 C35 1.361(11)
C35 H35A 0.9500
C35 C36 1.378(12)
C36 H36A 0.9500
C36 C37 1.376(11)
C37 H37A 0.9500
C38 C39 1.369(11)
C38 C43 1.373(12)
C39 H39A 0.9500
C39 C40 1.381(11)
C40 H40A 0.9500
C40 C41 1.383(12)
C41 H41A 0.9500
C41 C42 1.367(11)
C42 H42A 0.9500
C42 C43 1.376(11)
C43 H43A 0.9500
C44 C45 1.377(11)
C44 C49 1.387(10)
C45 H45A 0.9500
C45 C46 1.391(11)
C46 H46A 0.9500
C46 C47 1.401(12)
C47 H47A 0.9500
C47 C48 1.363(13)
C48 H48A 0.9500
C48 C49 1.393(12)
C49 H49A 0.9500
C1S H1SA 0.9900
C1S H1SB 0.9900
C1S Cl2 1.745(10)
C1S Cl3 1.727(10)
C2S H2SA 0.9900
C2S H2SB 0.9900
C2S Cl4 1.57(2)
C2S Cl5 1.77(2)
C3S H3SA 0.9900
C3S H3SB 0.9900
C3S Cl6 1.65(2)
C3S Cl7 1.65(2)

loop_
_geom_torsion_atom_site_label_1
_geom_torsion_atom_site_label_2
_geom_torsion_atom_site_label_3
_geom_torsion_atom_site_label_4
_geom_torsion
Pd1 N7 C1 N1 -164.1(5)
Pd1 N7 C1 C2 18.8(9)
Pd1 N7 C31 C32 77.3(6)
Pd1 N8 C33 C32 -16.2(10)
Pd1 N8 C33 C34 168.0(5)
Pd1 N8 C37 C36 -171.6(6)
Fe1 N1 C1 N7 170.1(5)
Fe1 N1 C1 C2 -12.5(7)
Fe1 N2 C2 P1 165.9(3)
Fe1 N2 C2 C1 -5.6(7)
Fe1 N3 C3 C4 -8.5(7)
Fe1 N3 C3 C7 167.5(5)
Fe1 N4 C4 C3 -10.8(7)
Fe1 N4 C4 C13 162.6(5)
Fe1 N5 C5 C6 -8.5(7)
Fe1 N5 C5 C19 165.7(5)
Fe1 N6 C6 C5 -13.3(7)
Fe1 N6 C6 C25 160.1(5)
P1 C38 C39 C40 169.0(8)
P1 C38 C43 C42 -174.4(8)
P1 C44 C45 C46 177.3(6)
P1 C44 C49 C48 -177.5(7)
S1 P1 C2 N2 -162.6(5)
S1 P1 C2 C1 7.5(6)
S1 P1 C38 C39 -95.6(8)
S1 P1 C38 C43 75.3(9)
S1 P1 C44 C45 173.5(6)
S1 P1 C44 C49 -8.3(7)
O1 N1 C1 N7 12.7(9)
O1 N1 C1 C2 -169.9(5)
O2 N2 C2 P1 -0.9(7)
O2 N2 C2 C1 -172.5(5)
O3 N3 C3 C4 -174.5(5)
O3 N3 C3 C7 1.6(9)
O4 N4 C4 C3 -173.5(5)
O4 N4 C4 C13 -0.1(9)
O5 N5 C5 C6 -173.8(5)
O5 N5 C5 C19 0.4(9)
O6 N6 C6 C5 -174.0(5)
O6 N6 C6 C25 -0.6(9)
N1 Fe1 N2 O2 165.5(5)
N1 Fe1 N2 C2 -0.6(5)
N1 Fe1 N3 O3 55.4(4)
N1 Fe1 N3 C3 -110.0(5)
N1 Fe1 N4 O4 -110.9(4)
N1 Fe1 N4 C4 87.1(5)
N1 O1 B1 F1 -171.1(5)
N1 O1 B1 O3 70.3(6)
N1 O1 B1 O5 -52.6(7)
N1 C1 C2 P1 -160.0(5)
N1 C1 C2 N2 11.0(7)
N2 Fe1 N3 O3 108.0(6)
N2 Fe1 N3 C3 -57.4(8)
N2 Fe1 N4 O4 -34.7(4)
N2 Fe1 N4 C4 163.3(5)
N2 O2 B2 F2 -169.4(5)
N2 O2 B2 O4 -52.6(6)
N2 O2 B2 O6 73.2(6)
N3 Fe1 N2 O2 111.3(6)
N3 Fe1 N2 C2 -54.8(7)
N3 Fe1 N4 O4 167.2(5)
N3 Fe1 N4 C4 5.2(5)
N3 O3 B1 F1 -171.2(5)
N3 O3 B1 O1 -52.4(7)
N3 O3 B1 O5 72.3(6)
N3 C3 C4 N4 11.8(8)
N3 C3 C4 C13 -161.5(6)
N3 C3 C7 C8 43.1(10)
N3 C3 C7 C12 -136.2(7)
N4 Fe1 N2 O2 53.3(4)
N4 Fe1 N2 C2 -112.8(5)
N4 Fe1 N3 O3 167.8(5)
N4 Fe1 N3 C3 2.5(5)
N4 O4 B2 F2 -172.5(5)
N4 O4 B2 O2 70.7(6)
N4 O4 B2 O6 -53.3(7)
N4 C4 C13 C14 -136.4(7)
N4 C4 C13 C18 39.4(10)
N5 Fe1 N2 O2 -111.4(4)
N5 Fe1 N2 C2 82.5(5)
N5 Fe1 N3 O3 -32.9(4)
N5 Fe1 N3 C3 161.8(5)
N5 Fe1 N4 O4 109.3(6)
N5 Fe1 N4 C4 -52.7(8)
N5 O5 B1 F1 -170.9(5)
N5 O5 B1 O1 69.8(7)
N5 O5 B1 O3 -53.9(6)
N5 C5 C6 N6 13.4(8)
N5 C5 C6 C25 -160.0(6)
N5 C5 C19 C20 45.4(10)
N5 C5 C19 C24 -132.3(7)
N6 Fe1 N2 O2 -34.9(4)
N6 Fe1 N2 C2 159.0(5)
N6 Fe1 N3 O3 -109.4(4)
N6 Fe1 N3 C3 85.2(5)
N6 Fe1 N4 O4 52.4(4)
N6 Fe1 N4 C4 -109.6(5)
N6 O6 B2 F2 -170.2(5)
N6 O6 B2 O2 -53.6(6)
N6 O6 B2 O4 71.2(6)
N6 C6 C25 C26 45.2(9)
N6 C6 C25 C30 -132.5(7)
N7 C1 C2 P1 17.7(9)
N7 C1 C2 N2 -171.3(6)
N7 C31 C32 C33 -55.6(9)
N8 C33 C34 C35 4.6(11)
C1 N7 C31 C32 -100.2(7)
C2 P1 C38 C39 147.1(8)
C2 P1 C38 C43 -42.1(10)
C2 P1 C44 C45 -63.4(7)
C2 P1 C44 C49 114.8(6)
C3 C4 C13 C14 36.1(10)
C3 C4 C13 C18 -148.2(7)
C3 C7 C8 C9 179.1(7)
C3 C7 C12 C11 179.5(7)
C4 C3 C7 C8 -141.4(7)
C4 C3 C7 C12 39.3(10)
C4 C13 C14 C15 174.6(7)
C4 C13 C18 C17 -175.3(6)
C5 C6 C25 C26 -142.3(7)
C5 C6 C25 C30 40.1(9)
C5 C19 C20 C21 -178.5(7)
C5 C19 C24 C23 178.0(7)
C6 C5 C19 C20 -141.2(7)
C6 C5 C19 C24 41.2(9)
C6 C25 C26 C27 -178.5(6)
C6 C25 C30 C29 177.8(6)
C7 C3 C4 N4 -164.2(6)
C7 C3 C4 C13 22.5(10)
C7 C8 C9 C10 1.3(11)
C8 C7 C12 C11 0.2(11)
C8 C9 C10 C11 0.6(12)
C9 C10 C11 C12 -2.1(13)
C10 C11 C12 C7 1.7(12)
C12 C7 C8 C9 -1.6(11)
C13 C14 C15 C16 0.5(13)
C14 C13 C18 C17 0.5(10)
C14 C15 C16 C17 1.2(14)
C15 C16 C17 C18 -2.0(13)
C16 C17 C18 C13 1.2(11)
C18 C13 C14 C15 -1.3(11)
C19 C5 C6 N6 -160.9(6)
C19 C5 C6 C25 25.7(10)
C19 C20 C21 C22 0.3(12)
C20 C19 C24 C23 0.3(11)
C20 C21 C22 C23 0.7(13)
C21 C22 C23 C24 -1.2(13)
C22 C23 C24 C19 0.7(12)
C24 C19 C20 C21 -0.8(11)
C25 C26 C27 C28 1.2(10)
C26 C25 C30 C29 0.1(10)
C26 C27 C28 C29 -0.9(11)
C27 C28 C29 C30 0.2(12)
C28 C29 C30 C25 0.2(11)
C30 C25 C26 C27 -0.8(10)
C31 N7 C1 N1 12.9(10)
C31 N7 C1 C2 -164.2(6)
C31 C32 C33 N8 21.9(11)
C31 C32 C33 C34 -162.3(7)
C32 C33 C34 C35 -171.4(7)
C33 N8 C37 C36 2.8(12)
C33 C34 C35 C36 0.1(12)
C34 C35 C36 C37 -3.1(13)
C35 C36 C37 N8 1.8(13)
C37 N8 C33 C32 169.8(7)
C37 N8 C33 C34 -5.9(11)
C38 P1 C2 N2 -48.0(6)
C38 P1 C2 C1 122.2(6)
C38 P1 C44 C45 54.4(8)
C38 P1 C44 C49 -127.4(7)
C38 C39 C40 C41 7.2(16)
C39 C38 C43 C42 -3.5(16)
C39 C40 C41 C42 -7.3(16)
C40 C41 C42 C43 2.0(16)
C41 C42 C43 C38 3.5(16)
C43 C38 C39 C40 -1.8(16)
C44 P1 C2 N2 71.6(6)
C44 P1 C2 C1 -118.3(6)
C44 P1 C38 C39 28.7(10)
C44 P1 C38 C43 -160.5(8)
C44 C45 C46 C47 0.0(13)
C45 C44 C49 C48 0.8(12)
C45 C46 C47 C48 0.8(13)
C46 C47 C48 C49 -0.9(14)
C47 C48 C49 C44 0.1(14)
C49 C44 C45 C46 -0.8(12)
B1 O1 N1 Fe1 -14.8(6)
B1 O1 N1 C1 142.4(6)
B1 O3 N3 Fe1 -18.1(6)
B1 O3 N3 C3 147.4(6)
B1 O5 N5 Fe1 -13.8(6)
B1 O5 N5 C5 151.1(6)
B2 O2 N2 Fe1 -16.5(6)
B2 O2 N2 C2 150.2(5)
B2 O4 N4 Fe1 -16.3(6)
B2 O4 N4 C4 146.2(6)
B2 O6 N6 Fe1 -15.8(6)
B2 O6 N6 C6 144.4(6)
